data_4034999
loop_
_publ_author_name
'Wu, Sheng-Li'
'Gao, Xiang'

_publ_section_title
;
 Copper-Catalyzed Aerobic Oxidative Reaction of C<sub>60</sub> with
 Aliphatic Primary Amines and CS<sub>2</sub>.
;
_journal_issue 4
_journal_name_full 'The Journal of organic chemistry'
_journal_page_first 2125
_journal_page_last 2130
_journal_paper_doi 10.1021/acs.joc.7b03061
_journal_volume 83
_journal_year 2018
_chemical_formula_moiety 'C9 H13 N O3 S2'
_chemical_formula_sum 'C9 H13 N O3 S2'
_chemical_formula_weight 247.32
_space_group_crystal_system monoclinic
_space_group_IT_number 14
_space_group_name_Hall '-P 2ybc'
_space_group_name_H-M_alt 'P 1 21/c 1'
_atom_sites_solution_hydrogens geom
_atom_sites_solution_primary direct
_atom_sites_solution_secondary difmap
_audit_creation_date 2016-03-31
_audit_creation_method
;
  Olex2 1.1
  (compiled 2011.02.15 svn.r1672, GUI svn.r3494)
;
_cell_angle_alpha 90.00
_cell_angle_beta 94.477(4)
_cell_angle_gamma 90.00
_cell_formula_units_Z 4
_cell_length_a 9.7654(4)
_cell_length_b 9.6690(4)
_cell_length_c 12.0922(9)
_cell_measurement_reflns_used 3735
_cell_measurement_temperature 103.0
_cell_measurement_theta_max 29.4970
_cell_measurement_theta_min 2.9629
_cell_volume 1138.28(11)
_computing_cell_refinement
;
CrysAlisPro, Agilent Technologies,
Version 1.171.35.11 (release 16-05-2011 CrysAlis171 .NET)
(compiled May 16 2011,17:55:39)
;
_computing_data_collection
;
CrysAlisPro, Agilent Technologies,
Version 1.171.35.11 (release 16-05-2011 CrysAlis171 .NET)
(compiled May 16 2011,17:55:39)
;
_computing_data_reduction
;
CrysAlisPro, Agilent Technologies,
Version 1.171.35.11 (release 16-05-2011 CrysAlis171 .NET)
(compiled May 16 2011,17:55:39)
;
_computing_molecular_graphics
;
O. V. Dolomanov, L. J. Bourhis, R. J. Gildea, J. A. K. Howard and H. Puschmann,
OLEX2: a complete structure solution, refinement and analysis program.
J. Appl. Cryst. (2009). 42, 339-341.
;
_computing_publication_material
;
O. V. Dolomanov, L. J. Bourhis, R. J. Gildea, J. A. K. Howard and H. Puschmann,
OLEX2: a complete structure solution, refinement and analysis program.
J. Appl. Cryst. (2009). 42, 339-341.
;
_computing_structure_refinement 'SHELXL-97 (Sheldrick, 1997)'
_computing_structure_solution 'A short history of SHELX (Sheldrick, 2007)/Bruker'
_diffrn_ambient_temperature 103.0
_diffrn_detector_area_resol_mean 16.0971
_diffrn_measured_fraction_theta_full 0.999
_diffrn_measured_fraction_theta_max 0.999
_diffrn_measurement_details
;
#__ type_ start__ end____ width___ exp.time_
  1 omega  -45.00   11.00   1.0000    1.5000
omega____ theta____ kappa____ phi______ frames
    -      -13.5222  -84.0000  -66.0000 56

#__ type_ start__ end____ width___ exp.time_
  2 omega   45.00   70.00   1.0000    1.5000
omega____ theta____ kappa____ phi______ frames
    -       18.6785 -121.0000 -121.0000 25

#__ type_ start__ end____ width___ exp.time_
  3 omega   -4.00   47.00   1.0000    1.5000
omega____ theta____ kappa____ phi______ frames
    -       18.6785 -121.0000   38.0000 51

#__ type_ start__ end____ width___ exp.time_
  4 omega  -43.00   38.00   1.0000    1.5000
omega____ theta____ kappa____ phi______ frames
    -       18.6785  -37.0000   60.0000 81

#__ type_ start__ end____ width___ exp.time_
  5 omega   -7.00   86.00   1.0000    1.5000
omega____ theta____ kappa____ phi______ frames
    -       18.6785   77.0000   60.0000 93

#__ type_ start__ end____ width___ exp.time_
  6 omega    0.00   88.00   1.0000    1.5000
omega____ theta____ kappa____ phi______ frames
    -       18.6785   37.0000 -150.0000 88
;
_diffrn_measurement_device_type 'Xcalibur, Eos, Gemini'
_diffrn_measurement_method '\w scans'
_diffrn_orient_matrix_UB_11 0.0376751000
_diffrn_orient_matrix_UB_12 -0.0121154000
_diffrn_orient_matrix_UB_13 0.0516198000
_diffrn_orient_matrix_UB_21 -0.0130181000
_diffrn_orient_matrix_UB_22 -0.0719476000
_diffrn_orient_matrix_UB_23 -0.0056944000
_diffrn_orient_matrix_UB_31 0.0609508000
_diffrn_orient_matrix_UB_32 -0.0078220000
_diffrn_orient_matrix_UB_33 -0.0277006000
_diffrn_radiation_monochromator graphite
_diffrn_radiation_type 'Mo K\a'
_diffrn_radiation_wavelength 0.7107
_diffrn_reflns_av_R_equivalents 0.0311
_diffrn_reflns_av_unetI/netI 0.0288
_diffrn_reflns_limit_h_max 12
_diffrn_reflns_limit_h_min -12
_diffrn_reflns_limit_k_max 11
_diffrn_reflns_limit_k_min -11
_diffrn_reflns_limit_l_max 14
_diffrn_reflns_limit_l_min -13
_diffrn_reflns_number 8602
_diffrn_reflns_theta_full 25.99
_diffrn_reflns_theta_max 25.99
_diffrn_reflns_theta_min 2.97
_diffrn_source 'Enhance (Mo) X-ray Source'
_exptl_absorpt_coefficient_mu 0.454
_exptl_absorpt_correction_T_max 1.00000
_exptl_absorpt_correction_T_min 0.97154
_exptl_absorpt_correction_type multi-scan
_exptl_absorpt_process_details
;
CrysAlisPro, Agilent Technologies,
Version 1.171.35.11 (release 16-05-2011 CrysAlis171 .NET)
(compiled May 16 2011,17:55:39)
Empirical absorption correction using spherical harmonics,
 implemented in SCALE3 ABSPACK scaling algorithm.
;
_exptl_crystal_colour white
_exptl_crystal_density_diffrn 1.443
_exptl_crystal_density_method 'not measured'
_exptl_crystal_description block
_exptl_crystal_F_000 520
_exptl_crystal_size_max 0.25
_exptl_crystal_size_mid 0.20
_exptl_crystal_size_min 0.07
_refine_diff_density_max 0.286
_refine_diff_density_min -0.224
_refine_diff_density_rms 0.050
_refine_ls_extinction_method none
_refine_ls_goodness_of_fit_ref 1.032
_refine_ls_hydrogen_treatment mixed
_refine_ls_matrix_type full
_refine_ls_number_parameters 138
_refine_ls_number_reflns 2221
_refine_ls_number_restraints 0
_refine_ls_restrained_S_all 1.032
_refine_ls_R_factor_all 0.0311
_refine_ls_R_factor_gt 0.0274
_refine_ls_shift/su_max 0.001
_refine_ls_shift/su_mean 0.000
_refine_ls_structure_factor_coef Fsqd
_refine_ls_weighting_details 'calc w=1/[\s^2^(Fo^2^)+(0.0236P)^2^+0.7281P] where P=(Fo^2^+2Fc^2^)/3'
_refine_ls_weighting_scheme calc
_refine_ls_wR_factor_gt 0.0637
_refine_ls_wR_factor_ref 0.0662
_reflns_number_gt 2016
_reflns_number_total 2221
_reflns_threshold_expression >2sigma(I)
_cod_data_source_file jo7b03061_si_003.cif
_cod_data_source_block exp_3940
_cod_database_code 4034999
_reflns_odcompleteness_completeness 99.76
_reflns_odcompleteness_iscentric 1
_reflns_odcompleteness_theta 26.32

loop_
_space_group_symop_id
_space_group_symop_operation_xyz
1 'x, y, z'
2 '-x, y+1/2, -z+1/2'
3 '-x, -y, -z'
4 'x, -y-1/2, z-1/2'

loop_
_atom_site_label
_atom_site_type_symbol
_atom_site_fract_x
_atom_site_fract_y
_atom_site_fract_z
_atom_site_U_iso_or_equiv
_atom_site_adp_type
_atom_site_occupancy
_atom_site_symmetry_multiplicity
_atom_site_calc_flag
_atom_site_refinement_flags
S1 S 0.19452(4) 0.18098(4) 0.63649(3) 0.01443(11) Uani 1 1 d .
S2 S 0.03261(4) -0.06490(4) 0.69525(3) 0.01794(11) Uani 1 1 d .
O1 O -0.11878(11) 0.35360(12) 0.47940(9) 0.0181(3) Uani 1 1 d .
O2 O 0.38328(11) 0.41616(12) 0.56413(9) 0.0204(3) Uani 1 1 d .
N1 N -0.06671(12) 0.16056(13) 0.58473(11) 0.0131(3) Uani 1 1 d .
O3 O 0.36944(11) 0.47503(13) 0.38409(9) 0.0218(3) Uani 1 1 d .
H3 H 0.4473 0.5090 0.4016 0.033 Uiso 1 1 calc R
C3 C 0.11531(15) 0.32294(16) 0.55611(13) 0.0132(3) Uani 1 1 d .
H3A H 0.1211 0.4082 0.6031 0.016 Uiso 1 1 calc R
C1 C 0.04077(15) 0.08916(16) 0.63767(12) 0.0135(3) Uani 1 1 d .
C7 C -0.28209(16) 0.14999(18) 0.67993(14) 0.0180(3) Uani 1 1 d .
H7A H -0.2754 0.2513 0.6908 0.022 Uiso 1 1 calc R
H7B H -0.2356 0.1048 0.7461 0.022 Uiso 1 1 calc R
C8 C -0.43355(16) 0.10759(18) 0.66917(14) 0.0206(4) Uani 1 1 d .
H8A H -0.4770 0.1393 0.7360 0.025 Uiso 1 1 calc R
H8B H -0.4799 0.1556 0.6043 0.025 Uiso 1 1 calc R
C4 C 0.18268(15) 0.35336(17) 0.44863(13) 0.0143(3) Uani 1 1 d .
H4A H 0.1923 0.2662 0.4070 0.017 Uiso 1 1 calc R
H4B H 0.1231 0.4165 0.4018 0.017 Uiso 1 1 calc R
C5 C 0.32133(16) 0.41814(16) 0.47198(13) 0.0152(3) Uani 1 1 d .
C6 C -0.20930(15) 0.10966(17) 0.57747(13) 0.0157(3) Uani 1 1 d .
H6A H -0.2093 0.0077 0.5700 0.019 Uiso 1 1 calc R
H6B H -0.2600 0.1487 0.5105 0.019 Uiso 1 1 calc R
C9 C -0.45736(17) -0.04753(19) 0.65572(15) 0.0234(4) Uani 1 1 d .
H9A H -0.4270 -0.0778 0.5843 0.035 Uiso 1 1 calc R
H9B H -0.5554 -0.0677 0.6583 0.035 Uiso 1 1 calc R
H9C H -0.4050 -0.0969 0.7159 0.035 Uiso 1 1 calc R
C2 C -0.03520(15) 0.28430(16) 0.53375(12) 0.0131(3) Uani 1 1 d .

loop_
_atom_site_aniso_label
_atom_site_aniso_U_11
_atom_site_aniso_U_22
_atom_site_aniso_U_33
_atom_site_aniso_U_23
_atom_site_aniso_U_13
_atom_site_aniso_U_12
S1 0.01173(19) 0.0162(2) 0.0152(2) 0.00231(15) -0.00013(14) -0.00099(14)
S2 0.0233(2) 0.0139(2) 0.0166(2) 0.00292(16) 0.00125(15) -0.00175(15)
O1 0.0155(6) 0.0177(6) 0.0206(6) 0.0019(5) -0.0014(4) 0.0020(4)
O2 0.0162(6) 0.0290(7) 0.0157(6) 0.0049(5) -0.0009(4) -0.0062(5)
N1 0.0118(6) 0.0142(7) 0.0134(7) -0.0010(5) 0.0011(5) -0.0027(5)
O3 0.0164(6) 0.0338(7) 0.0153(6) 0.0041(5) 0.0013(4) -0.0100(5)
C3 0.0128(7) 0.0123(8) 0.0147(8) -0.0001(6) 0.0011(6) -0.0003(6)
C1 0.0153(7) 0.0149(8) 0.0105(8) -0.0029(6) 0.0022(6) -0.0014(6)
C7 0.0161(8) 0.0192(9) 0.0189(9) -0.0027(7) 0.0027(6) -0.0020(6)
C8 0.0146(8) 0.0258(9) 0.0218(9) 0.0009(7) 0.0036(6) -0.0007(7)
C4 0.0143(7) 0.0148(8) 0.0138(8) 0.0008(6) 0.0016(6) -0.0019(6)
C5 0.0152(8) 0.0141(8) 0.0168(9) 0.0003(6) 0.0042(6) 0.0016(6)
C6 0.0123(7) 0.0174(8) 0.0173(8) -0.0005(6) 0.0007(6) -0.0052(6)
C9 0.0191(8) 0.0286(10) 0.0226(9) 0.0007(8) 0.0018(7) -0.0082(7)
C2 0.0139(7) 0.0137(8) 0.0120(8) -0.0033(6) 0.0028(6) -0.0003(6)

loop_
_atom_type_symbol
_atom_type_description
_atom_type_scat_dispersion_real
_atom_type_scat_dispersion_imag
_atom_type_scat_source
C C 0.0033 0.0016 'International Tables Vol C Tables 4.2.6.8 and 6.1.1.4'
H H 0.0000 0.0000 'International Tables Vol C Tables 4.2.6.8 and 6.1.1.4'
N N 0.0061 0.0033 'International Tables Vol C Tables 4.2.6.8 and 6.1.1.4'
O O 0.0106 0.0060 'International Tables Vol C Tables 4.2.6.8 and 6.1.1.4'
S S 0.1246 0.1234 'International Tables Vol C Tables 4.2.6.8 and 6.1.1.4'

loop_
_geom_angle_atom_site_label_1
_geom_angle_atom_site_label_2
_geom_angle_atom_site_label_3
_geom_angle
C1 S1 C3 93.33(7)
C1 N1 C6 123.01(13)
C1 N1 C2 116.86(12)
C2 N1 C6 120.11(12)
C5 O3 H3 109.5
S1 C3 H3A 108.4
C4 C3 S1 113.93(10)
C4 C3 H3A 108.4
C2 C3 S1 105.93(10)
C2 C3 H3A 108.4
C2 C3 C4 111.71(12)
S2 C1 S1 122.21(9)
N1 C1 S1 111.55(11)
N1 C1 S2 126.23(11)
H7A C7 H7B 107.9
C8 C7 H7A 109.3
C8 C7 H7B 109.3
C6 C7 H7A 109.3
C6 C7 H7B 109.3
C6 C7 C8 111.76(13)
C7 C8 H8A 108.7
C7 C8 H8B 108.7
H8A C8 H8B 107.6
C9 C8 C7 114.26(14)
C9 C8 H8A 108.7
C9 C8 H8B 108.7
C3 C4 H4A 109.4
C3 C4 H4B 109.4
H4A C4 H4B 108.0
C5 C4 C3 111.25(13)
C5 C4 H4A 109.4
C5 C4 H4B 109.4
O2 C5 O3 123.97(14)
O2 C5 C4 122.63(14)
O3 C5 C4 113.39(13)
N1 C6 C7 111.36(12)
N1 C6 H6A 109.4
N1 C6 H6B 109.4
C7 C6 H6A 109.4
C7 C6 H6B 109.4
H6A C6 H6B 108.0
C8 C9 H9A 109.5
C8 C9 H9B 109.5
C8 C9 H9C 109.5
H9A C9 H9B 109.5
H9A C9 H9C 109.5
H9B C9 H9C 109.5
O1 C2 N1 123.63(14)
O1 C2 C3 124.23(14)
N1 C2 C3 112.13(13)

loop_
_geom_bond_atom_site_label_1
_geom_bond_atom_site_label_2
_geom_bond_distance
S1 C3 1.8192(16)
S1 C1 1.7453(15)
S2 C1 1.6488(16)
O1 C2 1.2097(19)
O2 C5 1.2259(19)
N1 C1 1.3724(19)
N1 C6 1.4730(18)
N1 C2 1.391(2)
O3 H3 0.8400
O3 C5 1.3156(19)
C3 H3A 1.0000
C3 C4 1.530(2)
C3 C2 1.520(2)
C7 H7A 0.9900
C7 H7B 0.9900
C7 C8 1.531(2)
C7 C6 1.526(2)
C8 H8A 0.9900
C8 H8B 0.9900
C8 C9 1.525(2)
C4 H4A 0.9900
C4 H4B 0.9900
C4 C5 1.498(2)
C6 H6A 0.9900
C6 H6B 0.9900
C9 H9A 0.9800
C9 H9B 0.9800
C9 H9C 0.9800

loop_
_geom_torsion_atom_site_label_1
_geom_torsion_atom_site_label_2
_geom_torsion_atom_site_label_3
_geom_torsion_atom_site_label_4
_geom_torsion
S1 C3 C4 C5 -71.34(15)
S1 C3 C2 O1 -177.86(13)
S1 C3 C2 N1 3.15(15)
C3 S1 C1 S2 177.29(10)
C3 S1 C1 N1 -1.99(12)
C3 C4 C5 O2 15.6(2)
C3 C4 C5 O3 -165.15(13)
C1 S1 C3 C4 -123.86(11)
C1 S1 C3 C2 -0.65(11)
C1 N1 C6 C7 85.53(18)
C1 N1 C2 O1 175.95(14)
C1 N1 C2 C3 -5.05(18)
C8 C7 C6 N1 175.49(13)
C4 C3 C2 O1 -53.3(2)
C4 C3 C2 N1 127.74(14)
C6 N1 C1 S1 -177.42(11)
C6 N1 C1 S2 3.3(2)
C6 N1 C2 O1 -2.2(2)
C6 N1 C2 C3 176.79(12)
C6 C7 C8 C9 60.77(19)
C2 N1 C1 S1 4.49(17)
C2 N1 C1 S2 -174.75(11)
C2 N1 C6 C7 -96.44(16)
C2 C3 C4 C5 168.66(13)
